data_7061135
loop_
_publ_author_name
'Novikova, Evgeniya D.'
'Gassan, Alena D.'
'Ivanov, Anton A.'
'Vorotnikov, Yuri A.'
'Shestopalov, Michael A.'

_publ_section_title
;
 Neutral Mo6Q8-clusters with terminal phosphane ligands -- a route to
 water-soluble molecular units of Chevrel phases
;
_journal_issue 5
_journal_name_full 'New Journal of Chemistry'
_journal_page_first 2218
_journal_page_last 2223
_journal_paper_doi 10.1039/D1NJ05802A
_journal_volume 46
_journal_year 2022
_chemical_formula_moiety 'C90 H90 Mo6 O12 P6 Se8, 2.5(C4 H10 O), 4.5(H2 O)'
_chemical_formula_sum 'C100 H124 Mo6 O19 P6 Se8'
_chemical_formula_weight 3023.12
_space_group_crystal_system triclinic
_space_group_IT_number 2
_space_group_name_Hall '-P 1'
_space_group_name_H-M_alt 'P -1'
_atom_sites_solution_hydrogens geom
_audit_creation_method SHELXL-2018/3
_audit_update_record
;
2021-10-25 deposited with the CCDC.	2021-12-15 downloaded from the CCDC.
;
_cell_angle_alpha 97.527(2)
_cell_angle_beta 109.711(2)
_cell_angle_gamma 114.890(2)
_cell_formula_units_Z 1
_cell_length_a 14.3781(9)
_cell_length_b 15.2185(9)
_cell_length_c 17.2172(10)
_cell_measurement_reflns_used 8549
_cell_measurement_temperature 150(2)
_cell_measurement_theta_max 25.69
_cell_measurement_theta_min 2.28
_cell_volume 3048.4(3)
_computing_cell_refinement 'SAINT V8.38A'
_computing_data_collection 'Bruker APEX3 V2018.7-2'
_computing_data_reduction 'SAINT V8.38A'
_computing_molecular_graphics 'SHELXL-2018/3 (Sheldrick, 2018)'
_computing_publication_material 'SHELXL-2018/3 (Sheldrick, 2018)'
_computing_structure_refinement 'SHELXL-2018/3 (Sheldrick, 2018)'
_computing_structure_solution 'SHELXL-2018/3 (Sheldrick, 2018)'
_diffrn_ambient_temperature 150(2)
_diffrn_detector CPAD
_diffrn_detector_area_resol_mean 7.4
_diffrn_detector_type 'PHOTON III C14'
_diffrn_measured_fraction_theta_full 0.999
_diffrn_measured_fraction_theta_max 0.997
_diffrn_measurement_details 'Data collection was performed by T.S. Sukhikh in XRD Facility of NIIC SB RAS'
_diffrn_measurement_device 'three-circle diffractometer'
_diffrn_measurement_device_type 'Bruker D8 VENTURE'
_diffrn_measurement_method '\f and \w scans'
_diffrn_radiation_monochromator 'goebel mirror'
_diffrn_radiation_source 'microfocus tube'
_diffrn_radiation_type MoK\a
_diffrn_radiation_wavelength 0.71073
_diffrn_reflns_av_R_equivalents 0.1048
_diffrn_reflns_av_unetI/netI 0.1013
_diffrn_reflns_Laue_measured_fraction_full 0.999
_diffrn_reflns_Laue_measured_fraction_max 0.997
_diffrn_reflns_limit_h_max 17
_diffrn_reflns_limit_h_min -17
_diffrn_reflns_limit_k_max 18
_diffrn_reflns_limit_k_min -18
_diffrn_reflns_limit_l_max 20
_diffrn_reflns_limit_l_min -20
_diffrn_reflns_number 47618
_diffrn_reflns_point_group_measured_fraction_full 0.999
_diffrn_reflns_point_group_measured_fraction_max 0.997
_diffrn_reflns_theta_full 25.250
_diffrn_reflns_theta_max 25.737
_diffrn_reflns_theta_min 2.278
_diffrn_source_type 'Incoatec ImS 3.0'
_diffrn_standards_decay_% 0
_diffrn_standards_number 0
_exptl_absorpt_coefficient_mu 3.122
_exptl_absorpt_correction_type multi-scan
_exptl_absorpt_process_details 'Bruker SADABS-2012/1'
_exptl_crystal_colour blue
_exptl_crystal_density_diffrn 1.647
_exptl_crystal_description prism
_exptl_crystal_F_000 1490
_exptl_crystal_size_max 0.090
_exptl_crystal_size_mid 0.090
_exptl_crystal_size_min 0.050
_exptl_transmission_factor_max 0.745
_exptl_transmission_factor_min 0.615
_refine_diff_density_max 1.179
_refine_diff_density_min -1.936
_refine_diff_density_rms 0.165
_refine_ls_extinction_coef 0.0010(2)
_refine_ls_extinction_expression Fc^*^=kFc[1+0.001xFc^2^\l^3^/sin(2\q)]^-1/4^
_refine_ls_extinction_method 'SHELXL-2018/3 (Sheldrick 2018)'
_refine_ls_goodness_of_fit_ref 0.948
_refine_ls_hydrogen_treatment constr
_refine_ls_matrix_type full
_refine_ls_number_parameters 746
_refine_ls_number_reflns 11614
_refine_ls_number_restraints 108
_refine_ls_restrained_S_all 0.948
_refine_ls_R_factor_all 0.1159
_refine_ls_R_factor_gt 0.0551
_refine_ls_shift/su_max 0.001
_refine_ls_shift/su_mean 0.000
_refine_ls_structure_factor_coef Fsqd
_refine_ls_weighting_details 'w=1/[\s^2^(Fo^2^)+(0.0769P)^2^] where P=(Fo^2^+2Fc^2^)/3'
_refine_ls_weighting_scheme calc
_refine_ls_wR_factor_gt 0.1328
_refine_ls_wR_factor_ref 0.1539
_reflns_Friedel_coverage 0.000
_reflns_number_gt 6738
_reflns_number_total 11614
_reflns_threshold_expression 'I > 2\s(I)'
_cod_data_source_file d1nj05802a2.cif
_cod_data_source_block compound_2
_cod_depositor_comments 'Adding full bibliography for 7061134--7061135.cif.'
_cod_database_code 7061135
_shelx_shelxl_version_number 2018/3
_shelx_space_group_comment
;
The symmetry employed for this shelxl refinement is uniquely defined
by the following loop, which should always be used as a source of
symmetry information in preference to the above space-group names.
They are only intended as comments.
;
_shelx_estimated_absorpt_t_min 0.766
_shelx_estimated_absorpt_t_max 0.860

loop_
_space_group_symop_operation_xyz
'x, y, z'
'-x, -y, -z'

loop_
_atom_site_label
_atom_site_type_symbol
_atom_site_fract_x
_atom_site_fract_y
_atom_site_fract_z
_atom_site_U_iso_or_equiv
_atom_site_adp_type
_atom_site_occupancy
_atom_site_site_symmetry_order
_atom_site_calc_flag
_atom_site_refinement_flags_posn
_atom_site_refinement_flags_adp
_atom_site_refinement_flags_occupancy
_atom_site_disorder_assembly
_atom_site_disorder_group
Mo1 Mo 0.64485(6) 0.11788(5) 0.07408(5) 0.02131(17) Uani 1 1 d . . . . .
P1 P 0.82717(18) 0.28770(16) 0.16861(16) 0.0298(5) Uani 1 1 d . . . . .
Mo2 Mo 0.48317(6) -0.03257(5) 0.09944(5) 0.02112(17) Uani 1 1 d . . . . .
P2 P 0.44013(18) -0.09659(16) 0.21929(14) 0.0258(5) Uani 1 1 d . . . . .
Mo3 Mo 0.42806(6) 0.08013(5) 0.00403(5) 0.02108(17) Uani 1 1 d . . . . .
P3 P 0.34596(18) 0.20053(16) -0.00002(15) 0.0277(5) Uani 1 1 d . . . . .
Se4 Se 0.55486(7) 0.15679(6) 0.16910(5) 0.0252(2) Uani 1 1 d . . . . .
Se5 Se 0.69065(7) 0.00490(6) 0.16064(5) 0.0246(2) Uani 1 1 d . . . . .
Se6 Se 0.27797(7) -0.06673(6) 0.02726(5) 0.0247(2) Uani 1 1 d . . . . .
Se7 Se 0.58367(7) 0.21586(6) -0.02126(6) 0.0251(2) Uani 1 1 d . . . . .
O101 O 1.1682(6) 0.2468(5) 0.2502(5) 0.0555(19) Uani 1 1 d . . . . .
C101 C 0.8949(7) 0.3213(7) 0.2858(6) 0.040(2) Uani 1 1 d . . . . .
O102 O 1.1728(6) 0.3518(6) 0.1720(5) 0.063(2) Uani 1 1 d . . . . .
C102 C 0.8565(8) 0.2544(7) 0.3287(6) 0.044(2) Uani 1 1 d . . . . .
H102 H 0.790981 0.188761 0.296346 0.053 Uiso 1 1 calc R U . . .
C103 C 0.9125(10) 0.2815(9) 0.4193(7) 0.061(3) Uani 1 1 d . . . . .
H103 H 0.884627 0.233870 0.447610 0.073 Uiso 1 1 calc R U . . .
C104 C 1.0079(10) 0.3765(9) 0.4684(7) 0.069(3) Uani 1 1 d . . . . .
H104 H 1.046348 0.395011 0.529881 0.083 Uiso 1 1 calc R U . . .
C105 C 1.0458(11) 0.4449(10) 0.4234(8) 0.085(4) Uani 1 1 d . . . . .
H105 H 1.110603 0.510973 0.455415 0.102 Uiso 1 1 calc R U . . .
C106 C 0.9918(9) 0.4181(8) 0.3362(7) 0.059(3) Uani 1 1 d . . . . .
H106 H 1.019795 0.465625 0.307826 0.070 Uiso 1 1 calc R U . . .
C107 C 0.8089(7) 0.3986(6) 0.1570(6) 0.032(2) Uani 1 1 d . . . . .
C108 C 0.7634(8) 0.4323(7) 0.2055(6) 0.042(2) Uani 1 1 d . . . . .
H108 H 0.747543 0.400802 0.247130 0.051 Uiso 1 1 calc R U . . .
C109 C 0.7407(8) 0.5106(7) 0.1946(7) 0.049(3) Uani 1 1 d . . . . .
H109 H 0.710501 0.533546 0.228801 0.058 Uiso 1 1 calc R U . . .
C110 C 0.7625(8) 0.5550(7) 0.1330(7) 0.046(3) Uani 1 1 d . . . . .
H110 H 0.747974 0.609460 0.125661 0.055 Uiso 1 1 calc R U . . .
C111 C 0.8054(7) 0.5217(7) 0.0817(7) 0.043(2) Uani 1 1 d . . . . .
H111 H 0.819415 0.552400 0.039248 0.052 Uiso 1 1 calc R U . . .
C112 C 0.8273(7) 0.4425(6) 0.0936(6) 0.038(2) Uani 1 1 d . . . . .
H112 H 0.855045 0.417945 0.058091 0.045 Uiso 1 1 calc R U . . .
C113 C 0.9470(7) 0.3110(6) 0.1419(7) 0.042(2) Uani 1 1 d . . . . .
H11A H 0.921317 0.298433 0.078462 0.051 Uiso 1 1 calc R U . . .
H11B H 1.008030 0.383307 0.172217 0.051 Uiso 1 1 calc R U . . .
C114 C 0.9942(7) 0.2408(6) 0.1695(7) 0.043(2) Uani 1 1 d . . . . .
H11C H 0.977456 0.222222 0.218110 0.051 Uiso 1 1 calc R U . . .
H11D H 0.954354 0.177091 0.120072 0.051 Uiso 1 1 calc R U . . .
C115 C 1.1186(8) 0.2879(7) 0.1971(6) 0.038(2) Uani 1 1 d . . . . .
O201 O 0.8237(5) 0.0701(5) 0.4903(4) 0.0531(18) Uani 1 1 d . . . . .
C201 C 0.3189(7) -0.2270(6) 0.1789(6) 0.031(2) Uani 1 1 d . . . . .
O202 O 0.7341(6) -0.0992(6) 0.4371(5) 0.062(2) Uani 1 1 d . . . . .
C202 C 0.3343(8) -0.3120(6) 0.1741(6) 0.040(2) Uani 1 1 d . . . . .
H202 H 0.409129 -0.302384 0.193326 0.048 Uiso 1 1 calc R U . . .
C203 C 0.2419(8) -0.4099(7) 0.1417(6) 0.043(2) Uani 1 1 d . . . . .
H203 H 0.253575 -0.467009 0.138355 0.052 Uiso 1 1 calc R U . . .
C204 C 0.1335(9) -0.4251(8) 0.1145(7) 0.051(3) Uani 1 1 d . . . . .
H204 H 0.070188 -0.492381 0.093013 0.061 Uiso 1 1 calc R U . . .
C205 C 0.1169(8) -0.3425(8) 0.1183(7) 0.049(3) Uani 1 1 d . . . . .
H205 H 0.041694 -0.353154 0.098495 0.059 Uiso 1 1 calc R U . . .
C206 C 0.2091(8) -0.2431(7) 0.1510(6) 0.040(2) Uani 1 1 d . . . . .
H206 H 0.196470 -0.186561 0.154149 0.048 Uiso 1 1 calc R U . . .
C207 C 0.4023(7) -0.0285(6) 0.2885(5) 0.031(2) Uani 1 1 d . . . . .
C208 C 0.3676(7) 0.0387(6) 0.2632(6) 0.033(2) Uani 1 1 d . . . . .
H208 H 0.365280 0.052416 0.210485 0.039 Uiso 1 1 calc R U . . .
C209 C 0.3358(8) 0.0869(7) 0.3160(6) 0.043(2) Uani 1 1 d . . . . .
H209 H 0.312223 0.133689 0.298574 0.052 Uiso 1 1 calc R U . . .
C210 C 0.3377(9) 0.0685(8) 0.3914(6) 0.050(3) Uani 1 1 d . . . . .
H210 H 0.315932 0.102150 0.426274 0.060 Uiso 1 1 calc R U . . .
C211 C 0.3717(9) 0.0006(9) 0.4167(6) 0.055(3) Uani 1 1 d . . . . .
H211 H 0.373311 -0.012766 0.469365 0.066 Uiso 1 1 calc R U . . .
C212 C 0.4034(9) -0.0484(8) 0.3657(6) 0.049(3) Uani 1 1 d . . . . .
H212 H 0.425987 -0.095644 0.383300 0.058 Uiso 1 1 calc R U . . .
C213 C 0.5539(7) -0.1094(6) 0.2982(5) 0.0296(19) Uani 1 1 d . . . . .
H21A H 0.522721 -0.150878 0.332284 0.036 Uiso 1 1 calc R U . . .
H21B H 0.579127 -0.146384 0.266080 0.036 Uiso 1 1 calc R U . . .
C214 C 0.6557(7) -0.0075(7) 0.3601(6) 0.037(2) Uani 1 1 d . . . . .
H21C H 0.693860 0.030071 0.327195 0.044 Uiso 1 1 calc R U . . .
H21D H 0.629375 0.033628 0.386333 0.044 Uiso 1 1 calc R U . . .
C215 C 0.7400(8) -0.0204(8) 0.4316(6) 0.039(2) Uani 1 1 d . . . . .
O301 O 0.3897(6) 0.3355(5) 0.3086(4) 0.0514(18) Uani 1 1 d . . . . .
C301 C 0.3714(7) 0.2687(7) -0.0765(6) 0.033(2) Uani 1 1 d . . . . .
O302 O 0.5012(15) 0.4398(13) 0.2645(11) 0.052(3) Uani 0.435(12) 1 d . . P A 5
C302 C 0.3020(9) 0.2238(8) -0.1634(7) 0.044(2) Uani 1 1 d . . . . .
H302 H 0.235693 0.158814 -0.183327 0.053 Uiso 1 1 calc R U . . .
O303 O 0.5484(11) 0.4068(10) 0.2843(8) 0.052(3) Uani 0.565(12) 1 d . . P A 6
C303 C 0.3258(11) 0.2708(9) -0.2244(7) 0.060(3) Uani 1 1 d . . . . .
H303 H 0.275165 0.238707 -0.284579 0.072 Uiso 1 1 calc R U . . .
C304 C 0.4234(12) 0.3640(10) -0.1961(9) 0.064(4) Uani 1 1 d . . . . .
H304 H 0.441293 0.395884 -0.236966 0.077 Uiso 1 1 calc R U . . .
C305 C 0.4936(11) 0.4101(9) -0.1097(9) 0.061(3) Uani 1 1 d . . . . .
H305 H 0.560516 0.474538 -0.090566 0.073 Uiso 1 1 calc R U . . .
C306 C 0.4699(8) 0.3652(7) -0.0491(7) 0.039(2) Uani 1 1 d . . . . .
H306 H 0.519676 0.399172 0.011104 0.047 Uiso 1 1 calc R U . . .
C307 C 0.1935(7) 0.1523(6) -0.0337(5) 0.0279(19) Uani 1 1 d . . . . .
C308 C 0.1169(7) 0.0515(7) -0.0776(6) 0.036(2) Uani 1 1 d . . . . .
H308 H 0.143956 0.006457 -0.089398 0.043 Uiso 1 1 calc R U . . .
C309 C 0.0001(7) 0.0121(7) -0.1059(6) 0.037(2) Uani 1 1 d . . . . .
H309 H -0.051544 -0.058529 -0.136911 0.045 Uiso 1 1 calc R U . . .
C310 C -0.0394(8) 0.0761(8) -0.0886(7) 0.049(3) Uani 1 1 d . . . . .
H310 H -0.118823 0.050669 -0.107930 0.058 Uiso 1 1 calc R U . . .
C311 C 0.0380(8) 0.1790(8) -0.0424(7) 0.049(3) Uani 1 1 d . . . . .
H311 H 0.011071 0.223656 -0.029115 0.059 Uiso 1 1 calc R U . . .
C312 C 0.1514(8) 0.2165(7) -0.0159(6) 0.043(2) Uani 1 1 d . . . . .
H312 H 0.202934 0.287226 0.015078 0.052 Uiso 1 1 calc R U . . .
C313 C 0.4133(7) 0.3026(6) 0.1021(6) 0.034(2) Uani 1 1 d . . . . .
H31A H 0.496927 0.332353 0.126130 0.041 Uiso 1 1 calc R U . . .
H31B H 0.395657 0.357166 0.090577 0.041 Uiso 1 1 calc R U . . .
C314 C 0.3740(7) 0.2659(6) 0.1696(5) 0.030(2) Uani 1 1 d . . . . .
H31C H 0.290867 0.239476 0.146193 0.036 Uiso 1 1 calc R U . . .
H31D H 0.386996 0.208138 0.177661 0.036 Uiso 1 1 calc R U . . .
C315 C 0.4309(9) 0.3446(7) 0.2564(7) 0.048(3) Uani 1 1 d . . . . .
O1S O 0.9689(5) 0.0770(6) 0.6412(4) 0.029(12) Uani 0.5 1 d . U P B 4
O2S O 0.6646(15) 0.3589(14) 0.5378(12) 0.088(5) Uani 0.25 1 d . U P C 2
O3S O 0.7257(18) 0.3199(16) 0.5133(13) 0.090(6) Uani 0.5 1 d . U P D 1
C11S C 0.9737(17) 0.1528(16) 0.7076(12) 0.052(5) Uani 0.5 1 d . U P B 4
H11E H 0.908531 0.116984 0.721108 0.062 Uiso 0.5 1 calc R U P B 4
H11F H 1.044064 0.177130 0.761290 0.062 Uiso 0.5 1 calc R U P B 4
C12S C 0.972(2) 0.2330(19) 0.6896(15) 0.075(7) Uani 0.5 1 d . U P B 4
H12A H 1.026071 0.262414 0.665104 0.113 Uiso 0.5 1 calc R U P B 4
H12B H 0.993600 0.283899 0.743030 0.113 Uiso 0.5 1 calc R U P B 4
H12C H 0.895149 0.212914 0.647266 0.113 Uiso 0.5 1 calc R U P B 4
C13S C 0.9712(17) -0.0072(16) 0.6596(13) 0.050(5) Uani 0.5 1 d . U P B 4
H13A H 1.027118 0.013806 0.720666 0.060 Uiso 0.5 1 calc R U P B 4
H13B H 0.895281 -0.056393 0.653716 0.060 Uiso 0.5 1 calc R U P B 4
C14S C 0.9978(17) -0.0511(18) 0.6091(13) 0.055(6) Uani 0.5 1 d . . P B 4
H14A H 0.935432 -0.083392 0.550180 0.083 Uiso 0.5 1 calc R U P B 4
H14B H 1.011096 -0.103325 0.630508 0.083 Uiso 0.5 1 calc R U P B 4
H14C H 1.067191 -0.000312 0.608100 0.083 Uiso 0.5 1 calc R U P B 4
C21S C 0.640(5) 0.446(5) 0.634(4) 0.057(16) Uani 0.25 1 d . U P C 2
H21E H 0.712254 0.507071 0.649396 0.086 Uiso 0.25 1 calc R U P C 2
H21F H 0.617436 0.450369 0.681740 0.086 Uiso 0.25 1 calc R U P C 2
H21G H 0.580830 0.440201 0.580878 0.086 Uiso 0.25 1 calc R U P C 2
C22S C 0.650(4) 0.372(4) 0.622(3) 0.074(14) Uani 0.25 1 d . U P C 2
H22A H 0.581788 0.311095 0.616658 0.088 Uiso 0.25 1 calc R U P C 2
H22B H 0.717566 0.381788 0.671888 0.088 Uiso 0.25 1 calc R U P C 2
C23S C 0.647(5) 0.263(4) 0.485(3) 0.065(13) Uani 0.25 1 d . U P C 2
H23A H 0.713826 0.253666 0.509316 0.078 Uiso 0.25 1 calc R U P C 2
H23B H 0.577862 0.202024 0.479049 0.078 Uiso 0.25 1 calc R U P C 2
C24S C 0.636(4) 0.281(4) 0.423(3) 0.033(12) Uani 0.25 1 d . U P C 2
H24A H 0.564488 0.282309 0.398411 0.049 Uiso 0.25 1 calc R U P C 2
H24B H 0.632871 0.227687 0.381449 0.049 Uiso 0.25 1 calc R U P C 2
H24C H 0.699926 0.347229 0.433942 0.049 Uiso 0.25 1 calc R U P C 2
C31S C 0.708(3) 0.255(3) 0.554(3) 0.139(14) Uani 0.5 1 d . U P D 1
H31E H 0.716702 0.198292 0.528042 0.167 Uiso 0.5 1 calc R U P D 1
H31F H 0.630260 0.226515 0.549326 0.167 Uiso 0.5 1 calc R U P D 1
C32S C 0.796(3) 0.310(3) 0.650(2) 0.140(13) Uani 0.5 1 d . U P D 1
H32A H 0.784360 0.260701 0.682161 0.211 Uiso 0.25 1 calc R U P D 1
H32B H 0.873370 0.337326 0.653518 0.211 Uiso 0.25 1 calc R U P D 1
H32C H 0.787226 0.365451 0.674728 0.211 Uiso 0.25 1 calc R U P D 1
H32D H 0.845611 0.381618 0.658111 0.211 Uiso 0.25 1 calc R U P D 1
H32E H 0.756601 0.304993 0.686754 0.211 Uiso 0.25 1 calc R U P D 1
H32F H 0.842745 0.276868 0.665543 0.211 Uiso 0.25 1 calc R U P D 1
C33S C 0.663(2) 0.2742(19) 0.4173(18) 0.043(7) Uani 0.5 1 d . U P D 1
H33A H 0.695026 0.236647 0.394986 0.052 Uiso 0.5 1 calc R U P D 1
H33B H 0.581240 0.225830 0.400080 0.052 Uiso 0.5 1 calc R U P D 1
C34S C 0.674(2) 0.3581(19) 0.3824(16) 0.076(7) Uani 0.5 1 d . U P D 1
H34A H 0.662008 0.405662 0.416750 0.114 Uiso 0.5 1 calc R U P D 1
H34B H 0.616570 0.331166 0.321664 0.114 Uiso 0.5 1 calc R U P D 1
H34C H 0.750124 0.394047 0.385138 0.114 Uiso 0.5 1 calc R U P D 1
O1W O 0.6709(14) 0.5036(14) 0.4499(11) 0.083(5) Uani 0.5 1 d . . P E 2
O2W O 0.711(3) 0.614(2) 0.503(2) 0.069(9) Uani 0.25 1 d . . P F 3
O3W O 0.719(2) 0.6641(16) 0.4486(14) 0.090(7) Uani 0.4 1 d . U P G 4
O4W O 0.578(2) 0.589(2) 0.4158(16) 0.088(8) Uani 0.35 1 d . U P H 5
O5W O 0.6646(15) 0.3589(14) 0.5378(12) 0.088(5) Uani 0.25 1 d . U P I 3
O6W O 0.584(4) 0.415(4) 0.625(3) 0.096(16) Uani 0.25 1 d . . P J 3
O7W O 0.9689(5) 0.0770(6) 0.6412(4) 0.03(3) Uani 0.25 1 d . U P K 5

loop_
_atom_site_aniso_label
_atom_site_aniso_U_11
_atom_site_aniso_U_22
_atom_site_aniso_U_33
_atom_site_aniso_U_23
_atom_site_aniso_U_13
_atom_site_aniso_U_12
Mo1 0.0193(4) 0.0181(4) 0.0320(4) 0.0107(3) 0.0147(3) 0.0103(3)
P1 0.0238(12) 0.0180(11) 0.0470(15) 0.0105(10) 0.0166(11) 0.0089(10)
Mo2 0.0206(4) 0.0183(4) 0.0311(4) 0.0117(3) 0.0152(3) 0.0111(3)
P2 0.0262(11) 0.0249(11) 0.0342(13) 0.0147(10) 0.0179(10) 0.0141(10)
Mo3 0.0204(4) 0.0175(3) 0.0315(4) 0.0109(3) 0.0147(3) 0.0111(3)
P3 0.0261(12) 0.0231(11) 0.0436(14) 0.0152(10) 0.0189(11) 0.0162(10)
Se4 0.0249(4) 0.0213(4) 0.0345(5) 0.0094(4) 0.0167(4) 0.0127(4)
Se5 0.0235(4) 0.0237(4) 0.0328(5) 0.0126(4) 0.0149(4) 0.0139(4)
Se6 0.0217(4) 0.0241(4) 0.0371(5) 0.0141(4) 0.0185(4) 0.0130(4)
Se7 0.0244(4) 0.0191(4) 0.0378(5) 0.0133(4) 0.0173(4) 0.0117(4)
O101 0.046(4) 0.061(5) 0.073(5) 0.028(4) 0.025(4) 0.036(4)
C101 0.028(5) 0.027(5) 0.055(6) 0.001(4) 0.015(5) 0.013(4)
O102 0.042(4) 0.057(5) 0.092(6) 0.035(4) 0.033(4) 0.021(4)
C102 0.043(6) 0.036(6) 0.045(6) 0.008(5) 0.020(5) 0.013(5)
C103 0.070(8) 0.054(7) 0.055(8) 0.018(6) 0.016(6) 0.037(7)
C104 0.080(9) 0.047(7) 0.041(7) -0.005(6) -0.003(6) 0.027(7)
C105 0.064(9) 0.067(9) 0.062(9) 0.005(7) -0.003(7) 0.008(7)
C106 0.052(7) 0.042(6) 0.044(7) 0.012(5) 0.001(6) 0.007(5)
C107 0.023(4) 0.023(4) 0.050(6) 0.009(4) 0.018(4) 0.011(4)
C108 0.040(6) 0.029(5) 0.062(7) 0.012(5) 0.027(5) 0.017(5)
C109 0.055(6) 0.035(6) 0.084(8) 0.028(5) 0.043(6) 0.033(5)
C110 0.043(6) 0.028(5) 0.066(7) 0.015(5) 0.017(5) 0.023(5)
C111 0.027(5) 0.030(5) 0.064(7) 0.017(5) 0.014(5) 0.010(4)
C112 0.031(5) 0.031(5) 0.053(6) 0.017(4) 0.022(5) 0.013(4)
C113 0.030(5) 0.021(5) 0.082(8) 0.022(5) 0.030(5) 0.012(4)
C114 0.026(5) 0.023(5) 0.087(8) 0.021(5) 0.030(5) 0.014(4)
C115 0.034(5) 0.027(5) 0.054(6) 0.010(4) 0.022(5) 0.016(4)
O201 0.038(4) 0.060(5) 0.042(4) 0.012(4) 0.009(3) 0.016(4)
C201 0.032(5) 0.030(5) 0.039(5) 0.019(4) 0.021(4) 0.015(4)
O202 0.059(5) 0.073(5) 0.064(5) 0.035(4) 0.018(4) 0.045(5)
C202 0.042(6) 0.026(5) 0.055(6) 0.020(4) 0.029(5) 0.013(4)
C203 0.052(6) 0.027(5) 0.048(6) 0.014(4) 0.024(5) 0.014(5)
C204 0.048(7) 0.035(6) 0.060(7) 0.018(5) 0.024(6) 0.012(5)
C205 0.036(6) 0.047(6) 0.061(7) 0.023(5) 0.025(5) 0.013(5)
C206 0.041(6) 0.037(5) 0.051(6) 0.022(5) 0.028(5) 0.019(5)
C207 0.026(5) 0.038(5) 0.031(5) 0.012(4) 0.018(4) 0.014(4)
C208 0.032(5) 0.035(5) 0.047(6) 0.023(4) 0.027(5) 0.020(4)
C209 0.051(6) 0.034(5) 0.067(7) 0.026(5) 0.041(6) 0.026(5)
C210 0.058(7) 0.067(7) 0.047(7) 0.018(6) 0.035(6) 0.040(6)
C211 0.060(7) 0.097(9) 0.037(6) 0.029(6) 0.036(6) 0.050(7)
C212 0.066(7) 0.071(7) 0.041(6) 0.031(5) 0.033(6) 0.050(6)
C213 0.038(5) 0.024(4) 0.038(5) 0.015(4) 0.019(4) 0.022(4)
C214 0.039(5) 0.049(6) 0.040(6) 0.024(5) 0.024(5) 0.030(5)
C215 0.033(5) 0.057(7) 0.041(6) 0.023(5) 0.026(5) 0.025(5)
O301 0.050(4) 0.060(5) 0.042(4) 0.007(3) 0.020(4) 0.028(4)
C301 0.035(5) 0.037(5) 0.042(6) 0.021(4) 0.023(5) 0.024(4)
O302 0.046(8) 0.045(7) 0.047(7) 0.008(5) 0.020(6) 0.009(5)
C302 0.057(6) 0.048(6) 0.062(7) 0.031(5) 0.039(6) 0.040(5)
O303 0.046(8) 0.045(7) 0.047(7) 0.008(5) 0.020(6) 0.009(5)
C303 0.101(10) 0.085(9) 0.056(7) 0.047(7) 0.055(7) 0.076(8)
C304 0.101(10) 0.073(9) 0.106(11) 0.071(8) 0.084(9) 0.073(8)
C305 0.076(8) 0.061(8) 0.104(10) 0.059(8) 0.069(8) 0.051(7)
C306 0.039(5) 0.041(6) 0.059(7) 0.024(5) 0.032(5) 0.028(5)
C307 0.027(5) 0.038(5) 0.033(5) 0.015(4) 0.015(4) 0.026(4)
C308 0.037(5) 0.037(5) 0.044(6) 0.017(4) 0.021(5) 0.022(5)
C309 0.027(5) 0.032(5) 0.041(6) 0.009(4) 0.010(4) 0.010(4)
C310 0.037(6) 0.070(8) 0.053(7) 0.022(6) 0.024(5) 0.035(6)
C311 0.040(6) 0.059(7) 0.060(7) 0.011(6) 0.023(5) 0.037(6)
C312 0.050(6) 0.040(6) 0.048(6) 0.011(5) 0.025(5) 0.028(5)
C313 0.036(5) 0.016(4) 0.053(6) 0.011(4) 0.021(5) 0.014(4)
C314 0.032(5) 0.024(5) 0.045(6) 0.015(4) 0.025(4) 0.015(4)
C315 0.047(6) 0.035(6) 0.047(7) 0.003(5) 0.020(5) 0.010(5)
O1S 0.005(10) 0.053(15) 0.020(12) 0.024(7) 0.002(6) 0.006(6)
O2S 0.087(7) 0.092(7) 0.088(7) 0.037(5) 0.040(5) 0.044(5)
O3S 0.101(9) 0.091(9) 0.086(8) 0.029(6) 0.050(7) 0.048(6)
C11S 0.041(8) 0.060(8) 0.031(8) 0.010(6) 0.008(6) 0.015(6)
C12S 0.074(10) 0.074(10) 0.062(9) 0.005(7) 0.028(7) 0.029(7)
C13S 0.037(7) 0.062(8) 0.043(8) 0.026(6) 0.014(6) 0.017(6)
C14S 0.042(12) 0.094(18) 0.040(13) 0.018(12) 0.012(10) 0.049(13)
C21S 0.061(18) 0.055(17) 0.057(17) 0.014(9) 0.025(10) 0.031(11)
C22S 0.078(16) 0.080(16) 0.064(15) 0.026(9) 0.038(10) 0.034(10)
C23S 0.061(15) 0.064(15) 0.066(15) 0.020(9) 0.026(9) 0.029(9)
C24S 0.029(14) 0.033(14) 0.033(14) 0.008(8) 0.017(9) 0.012(9)
C31S 0.143(15) 0.137(15) 0.136(15) 0.045(9) 0.069(10) 0.062(9)
C32S 0.143(15) 0.139(15) 0.136(15) 0.055(9) 0.061(9) 0.065(9)
C33S 0.041(10) 0.039(9) 0.046(10) 0.005(6) 0.017(7) 0.021(7)
C34S 0.075(10) 0.080(10) 0.073(10) 0.017(7) 0.029(7) 0.044(7)
O1W 0.066(11) 0.103(14) 0.065(11) 0.031(11) 0.025(9) 0.030(11)
O2W 0.07(2) 0.06(2) 0.08(2) 0.006(18) 0.032(19) 0.036(18)
O3W 0.102(10) 0.069(9) 0.080(9) 0.042(7) 0.022(7) 0.036(7)
O4W 0.095(10) 0.090(10) 0.077(10) 0.022(7) 0.040(7) 0.044(7)
O5W 0.087(7) 0.092(7) 0.088(7) 0.037(5) 0.040(5) 0.044(5)
O6W 0.14(4) 0.13(4) 0.15(4) 0.09(3) 0.12(4) 0.12(4)
O7W 0.03(3) 0.03(3) 0.04(3) 0.011(9) 0.014(12) 0.018(14)

loop_
_atom_type_symbol
_atom_type_description
_atom_type_scat_dispersion_real
_atom_type_scat_dispersion_imag
_atom_type_scat_source
C C 0.0033 0.0016 'International Tables Vol C Tables 4.2.6.8 and 6.1.1.4'
H H 0.0000 0.0000 'International Tables Vol C Tables 4.2.6.8 and 6.1.1.4'
O O 0.0106 0.0060 'International Tables Vol C Tables 4.2.6.8 and 6.1.1.4'
P P 0.1023 0.0942 'International Tables Vol C Tables 4.2.6.8 and 6.1.1.4'
Se Se -0.0929 2.2259 'International Tables Vol C Tables 4.2.6.8 and 6.1.1.4'
Mo Mo -1.6832 0.6857 'International Tables Vol C Tables 4.2.6.8 and 6.1.1.4'

loop_
_geom_angle_atom_site_label_1
_geom_angle_atom_site_label_2
_geom_angle_atom_site_label_3
_geom_angle
_geom_angle_site_symmetry_1
_geom_angle_site_symmetry_3
_geom_angle_publ_flag
Se7 Mo1 P1 86.82(6) . . ?
Se7 Mo1 Se4 90.50(3) . . ?
P1 Mo1 Se4 88.78(6) . . ?
Se7 Mo1 Se6 89.89(3) . 2_655 ?
P1 Mo1 Se6 95.27(6) . 2_655 ?
Se4 Mo1 Se6 175.95(4) . 2_655 ?
Se7 Mo1 Se5 175.02(4) . . ?
P1 Mo1 Se5 98.15(6) . . ?
Se4 Mo1 Se5 89.93(3) . . ?
Se6 Mo1 Se5 89.33(3) 2_655 . ?
Se7 Mo1 Mo2 57.70(3) . 2_655 ?
P1 Mo1 Mo2 132.73(6) . 2_655 ?
Se4 Mo1 Mo2 118.67(3) . 2_655 ?
Se6 Mo1 Mo2 58.39(3) 2_655 2_655 ?
Se5 Mo1 Mo2 117.92(3) . 2_655 ?
Se7 Mo1 Mo3 57.97(3) . . ?
P1 Mo1 Mo3 128.49(6) . . ?
Se4 Mo1 Mo3 58.55(3) . . ?
Se6 Mo1 Mo3 118.51(4) 2_655 . ?
Se5 Mo1 Mo3 118.35(3) . . ?
Mo2 Mo1 Mo3 60.14(2) 2_655 . ?
Se7 Mo1 Mo2 117.85(3) . . ?
P1 Mo1 Mo2 136.63(6) . . ?
Se4 Mo1 Mo2 58.27(3) . . ?
Se6 Mo1 Mo2 118.12(3) 2_655 . ?
Se5 Mo1 Mo2 58.45(3) . . ?
Mo2 Mo1 Mo2 89.92(3) 2_655 . ?
Mo3 Mo1 Mo2 59.92(2) . . ?
Se7 Mo1 Mo3 117.61(4) . 2_655 ?
P1 Mo1 Mo3 141.41(6) . 2_655 ?
Se4 Mo1 Mo3 118.22(3) . 2_655 ?
Se6 Mo1 Mo3 58.17(3) 2_655 2_655 ?
Se5 Mo1 Mo3 58.00(3) . 2_655 ?
Mo2 Mo1 Mo3 59.92(2) 2_655 2_655 ?
Mo3 Mo1 Mo3 90.03(3) . 2_655 ?
Mo2 Mo1 Mo3 59.96(2) . 2_655 ?
C101 P1 C113 101.6(4) . . ?
C101 P1 C107 100.8(4) . . ?
C113 P1 C107 103.0(4) . . ?
C101 P1 Mo1 121.7(3) . . ?
C113 P1 Mo1 114.7(3) . . ?
C107 P1 Mo1 112.5(3) . . ?
Se7 Mo2 P2 86.57(5) 2_655 . ?
Se7 Mo2 Se4 175.56(4) 2_655 . ?
P2 Mo2 Se4 97.85(6) . . ?
Se7 Mo2 Se6 90.03(3) 2_655 . ?
P2 Mo2 Se6 88.26(5) . . ?
Se4 Mo2 Se6 90.43(3) . . ?
Se7 Mo2 Se5 89.66(3) 2_655 . ?
P2 Mo2 Se5 96.41(6) . . ?
Se4 Mo2 Se5 89.51(3) . . ?
Se6 Mo2 Se5 175.29(4) . . ?
Se7 Mo2 Mo1 58.12(3) 2_655 2_655 ?
P2 Mo2 Mo1 128.07(6) . 2_655 ?
Se4 Mo2 Mo1 118.66(3) . 2_655 ?
Se6 Mo2 Mo1 58.20(3) . 2_655 ?
Se5 Mo2 Mo1 117.89(3) . 2_655 ?
Se7 Mo2 Mo3 118.33(4) 2_655 . ?
P2 Mo2 Mo3 135.75(5) . . ?
Se4 Mo2 Mo3 58.46(3) . . ?
Se6 Mo2 Mo3 58.22(3) . . ?
Se5 Mo2 Mo3 118.01(3) . . ?
Mo1 Mo2 Mo3 60.23(2) 2_655 . ?
Se7 Mo2 Mo3 58.04(3) 2_655 2_655 ?
P2 Mo2 Mo3 133.34(5) . 2_655 ?
Se4 Mo2 Mo3 118.02(3) . 2_655 ?
Se6 Mo2 Mo3 118.16(4) . 2_655 ?
Se5 Mo2 Mo3 57.93(3) . 2_655 ?
Mo1 Mo2 Mo3 59.98(2) 2_655 2_655 ?
Mo3 Mo2 Mo3 90.11(3) . 2_655 ?
Se7 Mo2 Mo1 118.09(3) 2_655 . ?
P2 Mo2 Mo1 141.83(6) . . ?
Se4 Mo2 Mo1 57.96(3) . . ?
Se6 Mo2 Mo1 118.15(3) . . ?
Se5 Mo2 Mo1 58.08(3) . . ?
Mo1 Mo2 Mo1 90.08(3) 2_655 . ?
Mo3 Mo2 Mo1 59.95(2) . . ?
Mo3 Mo2 Mo1 60.07(2) 2_655 . ?
C201 P2 C207 101.2(4) . . ?
C201 P2 C213 101.4(4) . . ?
C207 P2 C213 103.5(4) . . ?
C201 P2 Mo2 113.5(3) . . ?
C207 P2 Mo2 119.9(3) . . ?
C213 P2 Mo2 114.9(3) . . ?
Se7 Mo3 Se5 89.76(3) . 2_655 ?
Se7 Mo3 P3 85.79(5) . . ?
Se5 Mo3 P3 89.87(6) 2_655 . ?
Se7 Mo3 Se6 175.11(4) . . ?
Se5 Mo3 Se6 89.43(3) 2_655 . ?
P3 Mo3 Se6 99.03(5) . . ?
Se7 Mo3 Se4 90.10(3) . . ?
Se5 Mo3 Se4 175.43(4) 2_655 . ?
P3 Mo3 Se4 94.67(6) . . ?
Se6 Mo3 Se4 90.32(3) . . ?
Se7 Mo3 Mo2 118.05(3) . . ?
Se5 Mo3 Mo2 118.08(3) 2_655 . ?
P3 Mo3 Mo2 141.37(6) . . ?
Se6 Mo3 Mo2 58.34(3) . . ?
Se4 Mo3 Mo2 58.16(3) . . ?
Se7 Mo3 Mo1 57.96(3) . . ?
Se5 Mo3 Mo1 118.39(3) 2_655 . ?
P3 Mo3 Mo1 131.33(6) . . ?
Se6 Mo3 Mo1 118.46(3) . . ?
Se4 Mo3 Mo1 57.93(3) . . ?
Mo2 Mo3 Mo1 60.13(2) . . ?
Se7 Mo3 Mo2 57.60(3) . 2_655 ?
Se5 Mo3 Mo2 58.53(3) 2_655 2_655 ?
P3 Mo3 Mo2 128.55(6) . 2_655 ?
Se6 Mo3 Mo2 118.07(3) . 2_655 ?
Se4 Mo3 Mo2 117.79(3) . 2_655 ?
Mo2 Mo3 Mo2 89.89(3) . 2_655 ?
Mo1 Mo3 Mo2 59.88(2) . 2_655 ?
Se7 Mo3 Mo1 117.57(3) . 2_655 ?
Se5 Mo3 Mo1 58.23(3) 2_655 2_655 ?
P3 Mo3 Mo1 137.97(6) . 2_655 ?
Se6 Mo3 Mo1 58.10(3) . 2_655 ?
Se4 Mo3 Mo1 117.98(3) . 2_655 ?
Mo2 Mo3 Mo1 59.85(2) . 2_655 ?
Mo1 Mo3 Mo1 89.97(3) . 2_655 ?
Mo2 Mo3 Mo1 59.98(2) 2_655 2_655 ?
C301 P3 C313 103.5(4) . . ?
C301 P3 C307 101.8(4) . . ?
C313 P3 C307 103.4(4) . . ?
C301 P3 Mo3 110.2(3) . . ?
C313 P3 Mo3 114.4(3) . . ?
C307 P3 Mo3 121.6(3) . . ?
Mo1 Se4 Mo2 63.77(3) . . ?
Mo1 Se4 Mo3 63.52(3) . . ?
Mo2 Se4 Mo3 63.38(3) . . ?
Mo3 Se5 Mo1 63.76(3) 2_655 . ?
Mo3 Se5 Mo2 63.54(3) 2_655 . ?
Mo1 Se5 Mo2 63.47(3) . . ?
Mo1 Se6 Mo3 63.73(3) 2_655 . ?
Mo1 Se6 Mo2 63.41(3) 2_655 . ?
Mo3 Se6 Mo2 63.44(3) . . ?
Mo2 Se7 Mo1 64.17(3) 2_655 . ?
Mo2 Se7 Mo3 64.36(3) 2_655 . ?
Mo1 Se7 Mo3 64.07(3) . . ?
C102 C101 C106 117.8(9) . . ?
C102 C101 P1 122.1(7) . . ?
C106 C101 P1 120.0(8) . . ?
C101 C102 C103 120.9(9) . . ?
C104 C103 C102 121.0(11) . . ?
C103 C104 C105 117.4(11) . . ?
C106 C105 C104 121.2(11) . . ?
C105 C106 C101 121.6(11) . . ?
C108 C107 C112 118.8(8) . . ?
C108 C107 P1 119.3(7) . . ?
C112 C107 P1 121.6(6) . . ?
C109 C108 C107 121.4(9) . . ?
C108 C109 C110 118.9(9) . . ?
C109 C110 C111 121.4(8) . . ?
C110 C111 C112 118.7(9) . . ?
C111 C112 C107 120.8(9) . . ?
C114 C113 P1 110.5(6) . . ?
C115 C114 C113 113.3(7) . . ?
O102 C115 O101 120.5(8) . . ?
O102 C115 C114 125.5(9) . . ?
O101 C115 C114 113.8(8) . . ?
C206 C201 C202 118.5(8) . . ?
C206 C201 P2 120.1(7) . . ?
C202 C201 P2 121.4(6) . . ?
C203 C202 C201 120.7(9) . . ?
C204 C203 C202 120.4(9) . . ?
C203 C204 C205 119.6(9) . . ?
C204 C205 C206 120.9(9) . . ?
C201 C206 C205 119.9(9) . . ?
C208 C207 C212 119.2(8) . . ?
C208 C207 P2 120.6(6) . . ?
C212 C207 P2 120.1(7) . . ?
C207 C208 C209 119.2(8) . . ?
C210 C209 C208 121.8(9) . . ?
C209 C210 C211 119.2(9) . . ?
C210 C211 C212 120.3(9) . . ?
C211 C212 C207 120.3(9) . . ?
C214 C213 P2 112.9(5) . . ?
C215 C214 C213 111.8(7) . . ?
O202 C215 O201 123.3(9) . . ?
O202 C215 C214 125.8(9) . . ?
O201 C215 C214 110.9(8) . . ?
C302 C301 C306 117.7(8) . . ?
C302 C301 P3 120.7(7) . . ?
C306 C301 P3 121.3(7) . . ?
C301 C302 C303 121.8(10) . . ?
C304 C303 C302 119.4(11) . . ?
C305 C304 C303 119.7(10) . . ?
C304 C305 C306 121.3(11) . . ?
C305 C306 C301 120.1(10) . . ?
C308 C307 C312 117.7(8) . . ?
C308 C307 P3 120.3(6) . . ?
C312 C307 P3 122.0(7) . . ?
C307 C308 C309 122.1(8) . . ?
C310 C309 C308 119.3(9) . . ?
C309 C310 C311 119.2(9) . . ?
C312 C311 C310 120.8(9) . . ?
C311 C312 C307 120.8(9) . . ?
C314 C313 P3 112.8(5) . . ?
C315 C314 C313 115.4(7) . . ?
O301 C315 O302 115.5(11) . . ?
O301 C315 O303 121.0(10) . . ?
O301 C315 C314 122.3(9) . . ?
O302 C315 C314 117.4(11) . . ?
O303 C315 C314 112.9(9) . . ?
C13S O1S C11S 118.7(13) . . ?
C23S O2S C22S 125(3) . . ?
C31S O3S C33S 114(3) . . ?
C12S C11S O1S 118.2(18) . . ?
C14S C13S O1S 112.2(17) . . ?
C21S C22S O2S 107(5) . . ?
C24S C23S O2S 98(5) . . ?
O3S C31S C32S 108(3) . . ?
C34S C33S O3S 107(2) . . ?

loop_
_geom_bond_atom_site_label_1
_geom_bond_atom_site_label_2
_geom_bond_distance
_geom_bond_site_symmetry_2
_geom_bond_publ_flag
Mo1 Se7 2.5423(10) . ?
Mo1 P1 2.553(2) . ?
Mo1 Se4 2.5536(10) . ?
Mo1 Se6 2.5611(10) 2_655 ?
Mo1 Se5 2.5638(10) . ?
Mo1 Mo2 2.6947(10) 2_655 ?
Mo1 Mo3 2.6973(9) . ?
Mo1 Mo2 2.7024(9) . ?
Mo1 Mo3 2.7049(9) 2_655 ?
P1 C101 1.808(10) . ?
P1 C113 1.836(8) . ?
P1 C107 1.840(8) . ?
Mo2 Se7 2.5305(10) 2_655 ?
Mo2 P2 2.544(2) . ?
Mo2 Se4 2.5624(10) . ?
Mo2 Se6 2.5663(10) . ?
Mo2 Se5 2.5739(10) . ?
Mo2 Mo3 2.6966(9) . ?
Mo2 Mo3 2.7018(9) 2_655 ?
P2 C201 1.836(8) . ?
P2 C207 1.838(8) . ?
P2 C213 1.843(8) . ?
Mo3 Se7 2.5426(9) . ?
Mo3 Se5 2.5575(11) 2_655 ?
Mo3 P3 2.560(2) . ?
Mo3 Se6 2.5629(9) . ?
Mo3 Se4 2.5707(11) . ?
P3 C301 1.819(8) . ?
P3 C313 1.820(9) . ?
P3 C307 1.833(8) . ?
O101 C115 1.348(11) . ?
C101 C102 1.373(12) . ?
C101 C106 1.409(13) . ?
O102 C115 1.200(10) . ?
C102 C103 1.399(14) . ?
C103 C104 1.383(15) . ?
C104 C105 1.413(17) . ?
C105 C106 1.347(15) . ?
C107 C108 1.389(12) . ?
C107 C112 1.394(12) . ?
C108 C109 1.381(12) . ?
C109 C110 1.384(13) . ?
C110 C111 1.389(13) . ?
C111 C112 1.391(12) . ?
C113 C114 1.533(11) . ?
C114 C115 1.482(11) . ?
O201 C215 1.337(11) . ?
C201 C206 1.384(12) . ?
C201 C202 1.398(11) . ?
O202 C215 1.184(11) . ?
C202 C203 1.384(12) . ?
C203 C204 1.370(13) . ?
C204 C205 1.371(13) . ?
C205 C206 1.396(12) . ?
C207 C208 1.373(11) . ?
C207 C212 1.398(12) . ?
C208 C209 1.401(11) . ?
C209 C210 1.356(13) . ?
C210 C211 1.377(14) . ?
C211 C212 1.385(12) . ?
C213 C214 1.512(11) . ?
C214 C215 1.510(12) . ?
O301 C315 1.224(11) . ?
C301 C302 1.361(13) . ?
C301 C306 1.415(12) . ?
O302 C315 1.327(19) . ?
C302 C303 1.400(13) . ?
O303 C315 1.403(15) . ?
C303 C304 1.379(16) . ?
C304 C305 1.358(16) . ?
C305 C306 1.379(13) . ?
C307 C308 1.360(12) . ?
C307 C312 1.400(11) . ?
C308 C309 1.394(11) . ?
C309 C310 1.365(12) . ?
C310 C311 1.391(13) . ?
C311 C312 1.357(12) . ?
C313 C314 1.526(11) . ?
C314 C315 1.489(12) . ?
O1S C13S 1.37(2) . ?
O1S C11S 1.47(2) . ?
O2S C23S 1.48(5) . ?
O2S C22S 1.54(5) . ?
O3S C31S 1.27(4) . ?
O3S C33S 1.48(3) . ?
C11S C12S 1.31(3) . ?
C13S C14S 1.28(3) . ?
C21S C22S 1.19(7) . ?
C23S C24S 1.12(7) . ?
C31S C32S 1.54(4) . ?
C33S C34S 1.45(4) . ?
